data_7223258
loop_
_publ_author_name
'Peng, Kai'
'Pei, Tong'
'Li, Zhaoxiang'
'Huang, Lili'
'Xia, Jiangbin'

_publ_section_title
;
 Investigation of Substitution Effect on
 Poly(bis-3,4-ethylenedioxythiophene methine)s through Solid State
 Polymerization
;
_journal_name_full 'RSC Adv.'
_journal_paper_doi 10.1039/C5RA21122K
_journal_year 2015
_chemical_absolute_configuration ad
_chemical_formula_sum 'C19 H14 I2 O4 S2'
_chemical_formula_weight 624.22
_chemical_name_systematic
;
 ?
;
_chemical_properties_physical Heat-sensitive
_space_group_IT_number 19
_symmetry_space_group_name_Hall 'P 2ac 2ab'
_symmetry_space_group_name_H-M 'P 21 21 21'
_atom_sites_solution_hydrogens geom
_atom_sites_solution_primary direct
_atom_sites_solution_secondary difmap
_audit_creation_method SHELXL-97
_audit_update_record
;
2015-07-06 deposited with the CCDC.
2015-11-12 downloaded from the CCDC.
;
_cell_angle_alpha 90.00
_cell_angle_beta 90.00
_cell_angle_gamma 90.00
_cell_formula_units_Z 4
_cell_length_a 16.0830(7)
_cell_length_b 16.083
_cell_length_c 7.8168(4)
_cell_measurement_temperature 293(2)
_cell_volume 2021.92(14)
_computing_structure_refinement 'SHELXL-97 (Sheldrick, 1997)'
_diffrn_ambient_temperature 293(2)
_diffrn_measured_fraction_theta_full 0.567
_diffrn_measured_fraction_theta_max 0.571
_diffrn_radiation_monochromator graphite
_diffrn_radiation_source 'fine-focus sealed tube'
_diffrn_radiation_type MoK\a
_diffrn_radiation_wavelength 0.71073
_diffrn_reflns_av_R_equivalents 0.0234
_diffrn_reflns_av_sigmaI/netI 0.0380
_diffrn_reflns_limit_h_max 17
_diffrn_reflns_limit_h_min -19
_diffrn_reflns_limit_k_max 18
_diffrn_reflns_limit_k_min -19
_diffrn_reflns_limit_l_max 9
_diffrn_reflns_limit_l_min -9
_diffrn_reflns_number 7590
_diffrn_reflns_theta_full 25.00
_diffrn_reflns_theta_max 25.99
_diffrn_reflns_theta_min 3.16
_exptl_absorpt_coefficient_mu 3.340
_exptl_crystal_density_diffrn 2.051
_exptl_crystal_density_method 'not measured'
_exptl_crystal_F_000 1192
_exptl_crystal_recrystallization_method 'Re-crystallisation from solvent: '
_refine_diff_density_max 0.372
_refine_diff_density_min -0.232
_refine_diff_density_rms 0.048
_refine_ls_abs_structure_details 'Flack H D (1983), Acta Cryst. A39, 876-881'
_refine_ls_abs_structure_Flack -0.003(17)
_refine_ls_extinction_method none
_refine_ls_goodness_of_fit_ref 1.050
_refine_ls_hydrogen_treatment mixed
_refine_ls_matrix_type full
_refine_ls_number_parameters 244
_refine_ls_number_reflns 2340
_refine_ls_number_restraints 0
_refine_ls_restrained_S_all 1.050
_refine_ls_R_factor_all 0.0188
_refine_ls_R_factor_gt 0.0184
_refine_ls_shift/su_max 0.001
_refine_ls_shift/su_mean 0.000
_refine_ls_structure_factor_coef Fsqd
_refine_ls_weighting_details 'calc w=1/[\s^2^(Fo^2^)+(0.0000P)^2^+0.2270P] where P=(Fo^2^+2Fc^2^)/3'
_refine_ls_weighting_scheme calc
_refine_ls_wR_factor_gt 0.0438
_refine_ls_wR_factor_ref 0.0440
_reflns_number_gt 2304
_reflns_number_total 2340
_reflns_threshold_expression >2sigma(I)
_cod_data_source_file c5ra21122k2.cif
_cod_data_source_block 22
_cod_database_code 7223258

loop_
_symmetry_equiv_pos_as_xyz
'x, y, z'
'-x+1/2, -y, z+1/2'
'x+1/2, -y+1/2, -z'
'-x, y+1/2, -z+1/2'

loop_
_atom_site_label
_atom_site_type_symbol
_atom_site_fract_x
_atom_site_fract_y
_atom_site_fract_z
_atom_site_U_iso_or_equiv
_atom_site_adp_type
_atom_site_occupancy
_atom_site_symmetry_multiplicity
_atom_site_calc_flag
_atom_site_refinement_flags
I1 I 0.058963(17) 0.259811(18) 1.00025(4) 0.03473(8) Uani 1 1 d .
I2 I -0.309196(17) 0.633698(19) 1.46803(5) 0.04649(11) Uani 1 1 d .
S2 S -0.14450(5) 0.51199(6) 1.47822(13) 0.0257(2) Uani 1 1 d .
S1 S 0.05818(6) 0.40115(7) 1.31049(13) 0.0289(2) Uani 1 1 d .
O4 O -0.20722(17) 0.6597(2) 1.8501(4) 0.0379(8) Uani 1 1 d .
C17 C -0.1523(3) 0.6787(3) 1.9916(7) 0.0429(11) Uani 1 1 d .
H17A H -0.1845 0.7013 2.0856 0.051 Uiso 1 1 calc R
H17B H -0.1124 0.7205 1.9562 0.051 Uiso 1 1 calc R
C19 C -0.2055(2) 0.5837(3) 1.5838(5) 0.0276(9) Uani 1 1 d .
C2 C -0.0340(2) 0.2734(3) 1.3405(5) 0.0228(8) Uani 1 1 d .
C14 C -0.0727(2) 0.5101(2) 1.6424(5) 0.0204(7) Uani 1 1 d .
C15 C -0.0971(2) 0.5606(3) 1.7716(5) 0.0238(8) Uani 1 1 d .
C5 C -0.0454(2) 0.3208(2) 1.4922(5) 0.0233(7) Uani 1 1 d .
C6 C -0.00003(19) 0.3916(2) 1.4981(5) 0.0217(7) Uani 1 1 d .
O1 O -0.07197(16) 0.19859(19) 1.3120(4) 0.0284(6) Uani 1 1 d .
O3 O -0.05394(17) 0.5699(2) 1.9205(4) 0.0327(7) Uani 1 1 d .
O2 O -0.09730(17) 0.2958(2) 1.6205(4) 0.0290(7) Uani 1 1 d .
C1 C 0.0197(2) 0.3090(3) 1.2297(5) 0.0259(9) Uani 1 1 d .
C18 C -0.1727(2) 0.6044(3) 1.7377(5) 0.0251(9) Uani 1 1 d .
C3 C -0.1390(3) 0.1843(4) 1.4332(7) 0.0555(17) Uani 1 1 d .
H3A H -0.1884 0.2128 1.3929 0.067 Uiso 1 1 calc R
H3B H -0.1513 0.1253 1.4362 0.067 Uiso 1 1 calc R
C4 C -0.1211(4) 0.2114(4) 1.6000(7) 0.0553(16) Uani 1 1 d .
H4A H -0.0769 0.1768 1.6450 0.066 Uiso 1 1 calc R
H4B H -0.1700 0.2017 1.6701 0.066 Uiso 1 1 calc R
C9 C 0.0932(2) 0.5702(2) 1.5169(5) 0.0252(8) Uani 1 1 d .
H9 H 0.0495 0.5847 1.4450 0.030 Uiso 1 1 calc R
C10 C 0.1682(2) 0.6136(2) 1.5091(6) 0.0267(8) Uani 1 1 d .
H10 H 0.1740 0.6581 1.4340 0.032 Uiso 1 1 calc R
C8 C 0.0842(2) 0.5052(3) 1.6329(5) 0.0214(8) Uani 1 1 d .
C13 C 0.1512(2) 0.4841(3) 1.7366(5) 0.0300(9) Uani 1 1 d .
H13 H 0.1460 0.4407 1.8144 0.036 Uiso 1 1 calc R
C12 C 0.2254(3) 0.5269(3) 1.7253(6) 0.0331(10) Uani 1 1 d .
H12 H 0.2698 0.5119 1.7949 0.040 Uiso 1 1 calc R
C7 C 0.0037(2) 0.4540(3) 1.6398(5) 0.0240(8) Uani 1 1 d .
H7 H 0.0041 0.4230 1.7477 0.029 Uiso 1 1 calc R
C11 C 0.2338(2) 0.5905(3) 1.6132(5) 0.0279(9) Uani 1 1 d .
H11 H 0.2841 0.6189 1.6061 0.033 Uiso 1 1 calc R
C16 C -0.1070(3) 0.6029(3) 2.0505(5) 0.0425(12) Uani 1 1 d .
H16A H -0.0740 0.6166 2.1503 0.051 Uiso 1 1 calc R
H16B H -0.1471 0.5608 2.0838 0.051 Uiso 1 1 calc R

loop_
_atom_site_aniso_label
_atom_site_aniso_U_11
_atom_site_aniso_U_22
_atom_site_aniso_U_33
_atom_site_aniso_U_23
_atom_site_aniso_U_13
_atom_site_aniso_U_12
I1 0.04333(15) 0.03165(16) 0.02921(13) -0.00863(13) 0.01130(10) -0.00862(10)
I2 0.03254(15) 0.03217(17) 0.0748(2) -0.00368(18) -0.02170(15) 0.00520(11)
S2 0.0283(5) 0.0274(5) 0.0216(5) -0.0039(5) -0.0050(3) 0.0009(3)
S1 0.0295(5) 0.0264(6) 0.0308(5) -0.0061(5) 0.0087(4) -0.0077(4)
O4 0.0328(18) 0.037(2) 0.0435(18) -0.0161(17) 0.0051(11) 0.0043(13)
C17 0.046(2) 0.045(3) 0.038(3) -0.016(3) 0.004(2) -0.0006(19)
C19 0.023(2) 0.028(3) 0.032(2) 0.0036(19) -0.0025(14) -0.0004(15)
C2 0.0208(19) 0.018(2) 0.030(2) 0.0003(18) -0.0040(13) 0.0016(14)
C14 0.0226(19) 0.018(2) 0.0206(17) -0.0032(16) 0.0000(12) -0.0053(14)
C15 0.026(2) 0.026(3) 0.0190(18) 0.0004(18) 0.0005(13) -0.0035(15)
C5 0.0242(16) 0.025(2) 0.0208(18) 0.0025(19) -0.0003(16) 0.0006(13)
C6 0.0221(16) 0.021(2) 0.0217(17) -0.001(2) 0.0002(14) 0.0035(12)
O1 0.0358(17) 0.0243(17) 0.0252(15) -0.0041(12) 0.0027(11) -0.0085(12)
O3 0.0367(17) 0.038(2) 0.0238(14) -0.0056(14) -0.0033(11) -0.0015(13)
O2 0.0369(16) 0.0241(18) 0.0260(15) 0.0022(14) 0.0064(11) -0.0083(12)
C1 0.028(2) 0.028(3) 0.021(2) -0.0049(18) 0.0037(14) 0.0004(15)
C18 0.025(2) 0.021(2) 0.029(2) -0.0023(18) 0.0078(13) -0.0008(14)
C3 0.059(3) 0.052(4) 0.056(3) -0.015(3) 0.025(3) -0.036(3)
C4 0.082(4) 0.038(4) 0.046(3) -0.006(3) 0.023(3) -0.026(3)
C9 0.0267(18) 0.020(2) 0.029(2) 0.000(2) -0.0061(15) 0.0024(13)
C10 0.0329(19) 0.021(2) 0.0264(19) 0.001(2) 0.0048(15) -0.0007(13)
C8 0.0195(18) 0.021(2) 0.0238(18) -0.0053(18) 0.0012(13) 0.0020(14)
C13 0.030(2) 0.030(3) 0.030(2) 0.004(2) -0.0034(15) 0.0009(17)
C12 0.027(2) 0.036(3) 0.036(2) -0.002(2) -0.0105(16) 0.0031(17)
C7 0.028(2) 0.021(2) 0.024(2) -0.0002(18) -0.0032(13) -0.0018(15)
C11 0.0217(19) 0.025(2) 0.036(2) -0.005(2) -0.0005(14) -0.0020(15)
C16 0.049(3) 0.056(4) 0.023(2) -0.010(2) 0.0004(17) -0.008(2)

loop_
_atom_type_symbol
_atom_type_description
_atom_type_scat_dispersion_real
_atom_type_scat_dispersion_imag
_atom_type_scat_source
C C 0.0033 0.0016 'International Tables Vol C Tables 4.2.6.8 and 6.1.1.4'
H H 0.0000 0.0000 'International Tables Vol C Tables 4.2.6.8 and 6.1.1.4'
O O 0.0106 0.0060 'International Tables Vol C Tables 4.2.6.8 and 6.1.1.4'
S S 0.1246 0.1234 'International Tables Vol C Tables 4.2.6.8 and 6.1.1.4'
I I -0.4742 1.8119 'International Tables Vol C Tables 4.2.6.8 and 6.1.1.4'

loop_
_geom_angle_atom_site_label_1
_geom_angle_atom_site_label_2
_geom_angle_atom_site_label_3
_geom_angle
C19 S2 C14 92.09(18)
C1 S1 C6 92.27(19)
C18 O4 C17 112.3(3)
O4 C17 C16 111.1(4)
O4 C17 H17A 109.4
C16 C17 H17A 109.4
O4 C17 H17B 109.4
C16 C17 H17B 109.4
H17A C17 H17B 108.0
C18 C19 S2 111.6(3)
C18 C19 I2 127.5(3)
S2 C19 I2 120.7(2)
C1 C2 O1 123.7(4)
C1 C2 C5 113.0(4)
O1 C2 C5 123.3(3)
C15 C14 C7 126.8(3)
C15 C14 S2 110.5(3)
C7 C14 S2 122.7(3)
C14 C15 O3 123.8(4)
C14 C15 C18 113.8(4)
O3 C15 C18 122.4(4)
C6 C5 O2 123.5(4)
C6 C5 C2 114.2(4)
O2 C5 C2 122.3(3)
C5 C6 C7 127.7(4)
C5 C6 S1 109.5(3)
C7 C6 S1 122.8(3)
C2 O1 C3 111.4(3)
C15 O3 C16 110.1(3)
C5 O2 C4 111.3(3)
C2 C1 S1 111.0(3)
C2 C1 I1 126.3(3)
S1 C1 I1 122.6(2)
C19 C18 O4 124.9(4)
C19 C18 C15 112.0(4)
O4 C18 C15 123.1(4)
C4 C3 O1 113.9(4)
C4 C3 H3A 108.8
O1 C3 H3A 108.8
C4 C3 H3B 108.8
O1 C3 H3B 108.8
H3A C3 H3B 107.7
C3 C4 O2 117.2(5)
C3 C4 H4A 108.0
O2 C4 H4A 108.0
C3 C4 H4B 108.0
O2 C4 H4B 108.0
H4A C4 H4B 107.2
C8 C9 C10 119.6(3)
C8 C9 H9 120.2
C10 C9 H9 120.2
C11 C10 C9 120.0(4)
C11 C10 H10 120.0
C9 C10 H10 120.0
C13 C8 C9 118.9(4)
C13 C8 C7 120.2(4)
C9 C8 C7 120.9(3)
C12 C13 C8 120.7(4)
C12 C13 H13 119.6
C8 C13 H13 119.6
C11 C12 C13 120.3(4)
C11 C12 H12 119.8
C13 C12 H12 119.8
C6 C7 C14 112.0(3)
C6 C7 C8 111.5(3)
C14 C7 C8 111.3(3)
C6 C7 H7 107.2
C14 C7 H7 107.2
C8 C7 H7 107.2
C12 C11 C10 120.5(4)
C12 C11 H11 119.8
C10 C11 H11 119.8
O3 C16 C17 112.0(4)
O3 C16 H16A 109.2
C17 C16 H16A 109.2
O3 C16 H16B 109.2
C17 C16 H16B 109.2
H16A C16 H16B 107.9

loop_
_geom_bond_atom_site_label_1
_geom_bond_atom_site_label_2
_geom_bond_distance
I1 C1 2.059(4)
I2 C19 2.061(4)
S2 C19 1.724(4)
S2 C14 1.726(4)
S1 C1 1.726(4)
S1 C6 1.746(4)
O4 C18 1.368(5)
O4 C17 1.448(6)
C17 C16 1.493(7)
C17 H17A 0.9700
C17 H17B 0.9700
C19 C18 1.355(6)
C2 C1 1.350(5)
C2 O1 1.368(5)
C2 C5 1.421(6)
C14 C15 1.354(5)
C14 C7 1.524(5)
C15 O3 1.364(5)
C15 C18 1.430(5)
C5 C6 1.353(5)
C5 O2 1.366(5)
C6 C7 1.496(5)
O1 C3 1.453(5)
O3 C16 1.429(5)
O2 C4 1.419(6)
C3 C4 1.404(8)
C3 H3A 0.9700
C3 H3B 0.9700
C4 H4A 0.9700
C4 H4B 0.9700
C9 C8 1.392(6)
C9 C10 1.394(5)
C9 H9 0.9300
C10 C11 1.383(5)
C10 H10 0.9300
C8 C13 1.390(5)
C8 C7 1.536(5)
C13 C12 1.380(6)
C13 H13 0.9300
C12 C11 1.354(7)
C12 H12 0.9300
C7 H7 0.9800
C11 H11 0.9300
C16 H16A 0.9700
C16 H16B 0.9700
